data_7245429
loop_
_publ_author_name
'Wan, Li'
'Chen, Yunzhou'
'Zhang, Yuexing'
'Peng, Xu'
'Chen, Sihuai'
'Jia, Lihui'

_publ_section_title
;
 Construction and Structural Transformation of Two Coordination Sphere
 Supramolecular Isomers Based on Co(II) and
 4-(2-Pyridyl)-NH-1,2,3-Triazole via One-Pot Synthesis
;
_journal_name_full CrystEngComm
_journal_paper_doi 10.1039/D2CE01069K
_journal_year 2022
_chemical_formula_moiety 'C14 H12 Cl2 Co N8, 2(H2 O)'
_chemical_formula_sum 'C14 H14 Cl2 Co N8 O2'
_chemical_formula_weight 456.16
_space_group_crystal_system monoclinic
_space_group_IT_number 14
_space_group_name_Hall '-P 2yn'
_space_group_name_H-M_alt 'P 1 21/n 1'
_atom_sites_solution_hydrogens mixed
_atom_sites_solution_primary direct
_audit_creation_date 2017-01-12
_audit_creation_method
;
Olex2 1.2-beta
(compiled 2017.01.04 svn.r3372 for OlexSys, GUI svn.r5289)
;
_audit_update_record
;
2022-06-09 deposited with the CCDC.	2022-09-02 downloaded from the CCDC.
;
_cell_angle_alpha 90
_cell_angle_beta 94.218(6)
_cell_angle_gamma 90
_cell_formula_units_Z 2
_cell_length_a 8.0159(5)
_cell_length_b 7.6491(6)
_cell_length_c 15.2205(11)
_cell_measurement_reflns_used 991
_cell_measurement_temperature 293(2)
_cell_measurement_theta_max 30.5240
_cell_measurement_theta_min 3.6680
_cell_volume 930.71(12)
_computing_molecular_graphics 'Olex2 (Dolomanov et al., 2009)'
_computing_publication_material 'Olex2 (Dolomanov et al., 2009)'
_computing_structure_refinement 'XL (Sheldrick, 2008)'
_computing_structure_solution 'XS (Sheldrick, 2008)'
_diffrn_ambient_temperature 293(2)
_diffrn_measured_fraction_theta_full 0.998
_diffrn_measured_fraction_theta_max 0.999
_diffrn_measurement_device_type 'multiwire proportional'
_diffrn_measurement_method 'phi and omega scans'
_diffrn_radiation_monochromator graphite
_diffrn_radiation_type MoK\a
_diffrn_radiation_wavelength 0.71073
_diffrn_reflns_av_R_equivalents 0.0227
_diffrn_reflns_av_unetI/netI 0.0335
_diffrn_reflns_Laue_measured_fraction_full 0.998
_diffrn_reflns_Laue_measured_fraction_max 0.999
_diffrn_reflns_limit_h_max 9
_diffrn_reflns_limit_h_min -9
_diffrn_reflns_limit_k_max 5
_diffrn_reflns_limit_k_min -9
_diffrn_reflns_limit_l_max 18
_diffrn_reflns_limit_l_min -18
_diffrn_reflns_number 3395
_diffrn_reflns_point_group_measured_fraction_full 0.998
_diffrn_reflns_point_group_measured_fraction_max 0.999
_diffrn_reflns_theta_full 25.242
_diffrn_reflns_theta_max 25.992
_diffrn_reflns_theta_min 2.684
_exptl_absorpt_coefficient_mu 1.237
_exptl_absorpt_correction_T_max 1.00000
_exptl_absorpt_correction_T_min 0.71209
_exptl_absorpt_correction_type none
_exptl_crystal_colour red
_exptl_crystal_density_diffrn 1.628
_exptl_crystal_description block
_exptl_crystal_F_000 462
_refine_diff_density_max 0.532
_refine_diff_density_min -0.472
_refine_diff_density_rms 0.073
_refine_ls_extinction_method none
_refine_ls_goodness_of_fit_ref 1.050
_refine_ls_hydrogen_treatment mixed
_refine_ls_matrix_type full
_refine_ls_number_parameters 131
_refine_ls_number_reflns 1819
_refine_ls_number_restraints 0
_refine_ls_restrained_S_all 1.050
_refine_ls_R_factor_all 0.0429
_refine_ls_R_factor_gt 0.0346
_refine_ls_shift/su_max 0.000
_refine_ls_shift/su_mean 0.000
_refine_ls_structure_factor_coef Fsqd
_refine_ls_weighting_details
;
 w=1/[\s^2^(Fo^2^)+(0.0570P)^2^+0.4490P]
 where P=(Fo^2^+2Fc^2^)/3
;
_refine_ls_weighting_scheme calc
_refine_ls_wR_factor_gt 0.0925
_refine_ls_wR_factor_ref 0.1040
_reflns_Friedel_coverage 0.000
_reflns_number_gt 1548
_reflns_number_total 1819
_reflns_threshold_expression 'I > 2\s(I)'
_cod_data_source_file d2ce01069k2.cif
_cod_data_source_block 1
_cod_database_code 7245429
_shelxl_version_number 2013-2
_shelx_space_group_comment
;
The symmetry employed for this shelxl refinement is uniquely defined
by the following loop, which should always be used as a source of
symmetry information in preference to the above space-group names.
They are only intended as comments.
;
_olex2_refinement_description
;
1. Fixed Uiso
 At 1.2 times of:
  All C(H) groups
 At 1.5 times of:
  All O(H,H) groups
2.a Free rotating group:
 O1(H1A,H1B)
2.b Aromatic/amide H refined with riding coordinates:
 C1(H1), C0AA(H0AB), C1AA(H1AA), C2AA(H2AA), C3AA(H3AA)
;
_olex2_submission_special_instructions 'No special instructions were received'

loop_
_space_group_symop_operation_xyz
'x, y, z'
'-x+1/2, y+1/2, -z+1/2'
'-x, -y, -z'
'x-1/2, -y-1/2, z-1/2'

loop_
_atom_site_label
_atom_site_type_symbol
_atom_site_fract_x
_atom_site_fract_y
_atom_site_fract_z
_atom_site_U_iso_or_equiv
_atom_site_adp_type
_atom_site_occupancy
_atom_site_site_symmetry_order
_atom_site_calc_flag
_atom_site_refinement_flags_posn
_atom_site_refinement_flags_adp
_atom_site_refinement_flags_occupancy
_atom_site_disorder_assembly
_atom_site_disorder_group
Co1 Co 0.0000 0.5000 0.0000 0.02975(18) Uani 1 2 d S T P . .
Cl2 Cl 0.15301(8) 0.76424(9) 0.05422(4) 0.0399(2) Uani 1 1 d . . . . .
N2AA N 0.1775(3) 0.4662(3) -0.09604(13) 0.0321(5) Uani 1 1 d . . . . .
C3 C 0.3127(3) 0.3700(3) -0.06723(15) 0.0313(5) Uani 1 1 d . . . . .
C5 C 0.3233(3) 0.3045(3) 0.02360(15) 0.0302(5) Uani 1 1 d . . . . .
N0AA N 0.1895(3) 0.5109(3) -0.17889(14) 0.0362(5) Uani 1 1 d . . . . .
O1 O -0.1189(3) 1.0101(3) 0.12643(15) 0.0522(6) Uani 1 1 d . . . . .
H1A H -0.0439 0.9364 0.1153 0.078 Uiso 1 1 d G . . . .
H1B H -0.1288 1.0856 0.0854 0.078 Uiso 1 1 d G . . . .
N1 N 0.1913(2) 0.3484(3) 0.06944(12) 0.0307(5) Uani 1 1 d . . . . .
N1AA N 0.3337(3) 0.4429(4) -0.20148(15) 0.0407(5) Uani 1 1 d . . . . .
C1 C 0.4143(3) 0.3553(4) -0.13511(17) 0.0390(6) Uani 1 1 d . . . . .
H1 H 0.5163 0.2974 -0.1352 0.047 Uiso 1 1 calc R . . . .
C0AA C 0.1939(3) 0.2985(4) 0.15414(16) 0.0391(6) Uani 1 1 d . . . . .
H0AB H 0.1043 0.3287 0.1865 0.047 Uiso 1 1 calc R . . . .
C1AA C 0.3241(4) 0.2043(4) 0.19495(18) 0.0465(7) Uani 1 1 d . . . . .
H1AA H 0.3236 0.1742 0.2541 0.056 Uiso 1 1 calc R . . . .
C2AA C 0.4567(3) 0.2079(4) 0.05944(18) 0.0431(7) Uani 1 1 d . . . . .
H2AA H 0.5453 0.1786 0.0261 0.052 Uiso 1 1 calc R . . . .
C3AA C 0.4551(4) 0.1555(4) 0.14650(19) 0.0494(7) Uani 1 1 d . . . . .
H3AA H 0.5419 0.0878 0.1721 0.059 Uiso 1 1 calc R . . . .
H0AA H 0.352(5) 0.449(5) -0.253(2) 0.057(10) Uiso 1 1 d . . . . .

loop_
_atom_site_aniso_label
_atom_site_aniso_U_11
_atom_site_aniso_U_22
_atom_site_aniso_U_33
_atom_site_aniso_U_23
_atom_site_aniso_U_13
_atom_site_aniso_U_12
Co1 0.0248(3) 0.0409(3) 0.0237(3) 0.00222(18) 0.00294(18) 0.00624(18)
Cl2 0.0364(4) 0.0437(4) 0.0398(4) -0.0029(3) 0.0038(3) 0.0001(3)
N2AA 0.0288(11) 0.0437(12) 0.0239(10) 0.0008(8) 0.0022(8) 0.0053(9)
C3 0.0265(11) 0.0370(13) 0.0308(12) -0.0030(10) 0.0040(9) 0.0010(10)
C5 0.0281(11) 0.0313(12) 0.0309(12) -0.0021(10) 0.0004(9) -0.0006(10)
N0AA 0.0296(12) 0.0526(14) 0.0268(11) 0.0017(9) 0.0056(9) 0.0037(9)
O1 0.0622(15) 0.0575(14) 0.0388(11) 0.0001(9) 0.0166(10) 0.0092(10)
N1 0.0284(10) 0.0362(11) 0.0271(10) 0.0008(8) -0.0004(8) 0.0018(9)
N1AA 0.0371(12) 0.0588(15) 0.0274(11) -0.0005(11) 0.0106(9) 0.0020(11)
C1 0.0301(12) 0.0482(16) 0.0393(13) -0.0013(12) 0.0074(10) 0.0065(12)
C0AA 0.0396(14) 0.0472(16) 0.0310(12) 0.0030(11) 0.0054(11) 0.0034(12)
C1AA 0.0501(16) 0.0552(18) 0.0331(14) 0.0108(12) -0.0051(12) 0.0047(14)
C2AA 0.0339(13) 0.0505(17) 0.0447(15) 0.0030(13) 0.0020(11) 0.0114(12)
C3AA 0.0412(15) 0.0577(19) 0.0478(16) 0.0132(14) -0.0078(13) 0.0122(14)

loop_
_atom_type_symbol
_atom_type_description
_atom_type_scat_dispersion_real
_atom_type_scat_dispersion_imag
_atom_type_scat_source
C C 0.0033 0.0016 'International Tables Vol C Tables 4.2.6.8 and 6.1.1.4'
H H 0.0000 0.0000 'International Tables Vol C Tables 4.2.6.8 and 6.1.1.4'
Cl Cl 0.1484 0.1585 'International Tables Vol C Tables 4.2.6.8 and 6.1.1.4'
Co Co 0.3494 0.9721 'International Tables Vol C Tables 4.2.6.8 and 6.1.1.4'
N N 0.0061 0.0033 'International Tables Vol C Tables 4.2.6.8 and 6.1.1.4'
O O 0.0106 0.0060 'International Tables Vol C Tables 4.2.6.8 and 6.1.1.4'

loop_
_geom_angle_atom_site_label_1
_geom_angle_atom_site_label_2
_geom_angle_atom_site_label_3
_geom_angle
_geom_angle_site_symmetry_1
_geom_angle_site_symmetry_3
_geom_angle_publ_flag
Cl2 Co1 Cl2 180.0 . 3_565 ?
N2AA Co1 Cl2 89.33(6) 3_565 3_565 ?
N2AA Co1 Cl2 89.33(6) . . ?
N2AA Co1 Cl2 90.67(6) . 3_565 ?
N2AA Co1 Cl2 90.67(6) 3_565 . ?
N2AA Co1 N2AA 180.0 . 3_565 ?
N2AA Co1 N1 102.57(7) 3_565 . ?
N2AA Co1 N1 102.57(7) . 3_565 ?
N2AA Co1 N1 77.43(7) 3_565 3_565 ?
N2AA Co1 N1 77.43(7) . . ?
N1 Co1 Cl2 92.39(6) 3_565 . ?
N1 Co1 Cl2 87.61(6) . . ?
N1 Co1 Cl2 87.61(6) 3_565 3_565 ?
N1 Co1 Cl2 92.39(6) . 3_565 ?
N1 Co1 N1 180.0 . 3_565 ?
C3 N2AA Co1 113.74(15) . . ?
N0AA N2AA Co1 136.49(16) . . ?
N0AA N2AA C3 109.74(19) . . ?
N2AA C3 C5 118.7(2) . . ?
N2AA C3 C1 107.9(2) . . ?
C1 C3 C5 133.5(2) . . ?
N1 C5 C3 114.1(2) . . ?
N1 C5 C2AA 122.9(2) . . ?
C2AA C5 C3 123.1(2) . . ?
N2AA N0AA N1AA 105.7(2) . . ?
C5 N1 Co1 116.08(15) . . ?
C0AA N1 Co1 126.05(17) . . ?
C0AA N1 C5 117.8(2) . . ?
N0AA N1AA C1 112.3(2) . . ?
N1AA C1 C3 104.4(2) . . ?
N1 C0AA C1AA 122.6(2) . . ?
C3AA C1AA C0AA 118.8(2) . . ?
C5 C2AA C3AA 118.2(3) . . ?
C1AA C3AA C2AA 119.6(3) . . ?

loop_
_geom_bond_atom_site_label_1
_geom_bond_atom_site_label_2
_geom_bond_distance
_geom_bond_site_symmetry_2
_geom_bond_publ_flag
Co1 Cl2 2.4742(7) 3_565 ?
Co1 Cl2 2.4742(7) . ?
Co1 N2AA 2.130(2) 3_565 ?
Co1 N2AA 2.130(2) . ?
Co1 N1 2.139(2) . ?
Co1 N1 2.1387(19) 3_565 ?
N2AA C3 1.356(3) . ?
N2AA N0AA 1.317(3) . ?
C3 C5 1.467(3) . ?
C3 C1 1.366(3) . ?
C5 N1 1.352(3) . ?
C5 C2AA 1.379(3) . ?
N0AA N1AA 1.335(3) . ?
N1 C0AA 1.343(3) . ?
N1AA C1 1.338(4) . ?
C0AA C1AA 1.378(4) . ?
C1AA C3AA 1.378(4) . ?
C2AA C3AA 1.385(4) . ?
